data_7131105
loop_
_publ_author_name
'Zhang, Huifang'
'Cheng, Ruofei'
'Qiu, Zaozao'
'Xie, Zuowei'

_publ_section_title
;
 Iridium-catalyzed regioselective B(3,6)-dialkenylation or
 B(4)-alkenylation of <i>o</i>-carboranes <i>via</i> B-H activation and
 1,2-carbon migration of alkynes.
;
_journal_issue 6
_journal_name_full 'Chemical communications (Cambridge, England)'
_journal_page_first 740
_journal_page_last 743
_journal_paper_doi 10.1039/d2cc05890a
_journal_volume 59
_journal_year 2023
_chemical_formula_moiety '0.5(C25 H33 B10 N)'
_chemical_formula_sum 'C12.5 H16.5 B5 N0.5'
_chemical_formula_weight 227.81
_space_group_crystal_system monoclinic
_space_group_IT_number 14
_space_group_name_Hall '-P 2ybc'
_space_group_name_H-M_alt 'P 1 21/c 1'
_atom_sites_solution_hydrogens geom
_atom_sites_solution_primary dual
_audit_creation_date 2021-03-18
_audit_creation_method
;
Olex2 1.2
(compiled 2018.05.29 svn.r3508 for OlexSys, GUI svn.r5506)
;
_audit_update_record
;
2022-10-26 deposited with the CCDC.	2022-12-13 downloaded from the CCDC.
;
_cell_angle_alpha 90
_cell_angle_beta 92.277(2)
_cell_angle_gamma 90
_cell_formula_units_Z 8
_cell_length_a 10.7181(3)
_cell_length_b 18.0152(5)
_cell_length_c 13.7615(4)
_cell_measurement_reflns_used 9851
_cell_measurement_temperature 173(2)
_cell_measurement_theta_max 54.95
_cell_measurement_theta_min 3.59
_cell_volume 2655.09(13)
_computing_cell_refinement 'SAINT v8.37A (Bruker, 2015)'
_computing_data_reduction 'SAINT v8.37A (Bruker, 2015)'
_computing_molecular_graphics 'Olex2 (Dolomanov et al., 2009)'
_computing_publication_material 'Olex2 (Dolomanov et al., 2009)'
_computing_structure_refinement 'ShelXL (Sheldrick, 2015)'
_computing_structure_solution 'ShelXT (Sheldrick, 2015)'
_diffrn_ambient_temperature 172.98
_diffrn_measured_fraction_theta_full 0.998
_diffrn_measured_fraction_theta_max 0.997
_diffrn_measurement_device_type 'Bruker D8 Venture'
_diffrn_measurement_method '\f and \w scans'
_diffrn_radiation_type GaK\a
_diffrn_radiation_wavelength 1.34139
_diffrn_reflns_av_R_equivalents 0.0625
_diffrn_reflns_av_unetI/netI 0.0402
_diffrn_reflns_Laue_measured_fraction_full 0.998
_diffrn_reflns_Laue_measured_fraction_max 0.997
_diffrn_reflns_limit_h_max 13
_diffrn_reflns_limit_h_min -13
_diffrn_reflns_limit_k_max 21
_diffrn_reflns_limit_k_min -21
_diffrn_reflns_limit_l_max 16
_diffrn_reflns_limit_l_min -15
_diffrn_reflns_number 28213
_diffrn_reflns_point_group_measured_fraction_full 0.998
_diffrn_reflns_point_group_measured_fraction_max 0.997
_diffrn_reflns_theta_full 53.594
_diffrn_reflns_theta_max 54.960
_diffrn_reflns_theta_min 3.591
_diffrn_standards_number 0
_exptl_absorpt_coefficient_mu 0.278
_exptl_absorpt_correction_T_max 0.7508
_exptl_absorpt_correction_T_min 0.5400
_exptl_absorpt_correction_type multi-scan
_exptl_absorpt_process_details
'SADABS-2016/2 (Bruker,2016/2) was used for absorption correction. wR2(int) was 0.1615 before and 0.0839 after correction. The Ratio of minimum to maximum transmission is 0.7192. The \l/2 correction factor is Not present.'
_exptl_crystal_density_diffrn 1.140
_exptl_crystal_description block
_exptl_crystal_F_000 960
_exptl_crystal_size_max 0.17
_exptl_crystal_size_mid 0.15
_exptl_crystal_size_min 0.12
_refine_diff_density_max 0.275
_refine_diff_density_min -0.248
_refine_diff_density_rms 0.047
_refine_ls_extinction_method none
_refine_ls_goodness_of_fit_ref 1.042
_refine_ls_hydrogen_treatment constr
_refine_ls_matrix_type full
_refine_ls_number_parameters 327
_refine_ls_number_reflns 5039
_refine_ls_number_restraints 0
_refine_ls_restrained_S_all 1.042
_refine_ls_R_factor_all 0.0627
_refine_ls_R_factor_gt 0.0517
_refine_ls_shift/su_max 0.001
_refine_ls_shift/su_mean 0.000
_refine_ls_structure_factor_coef Fsqd
_refine_ls_weighting_details 'w=1/[\s^2^(Fo^2^)+(0.0630P)^2^+1.1645P] where P=(Fo^2^+2Fc^2^)/3'
_refine_ls_weighting_scheme calc
_refine_ls_wR_factor_gt 0.1296
_refine_ls_wR_factor_ref 0.1384
_reflns_Friedel_coverage 0.000
_reflns_number_gt 4205
_reflns_number_total 5039
_reflns_threshold_expression 'I > 2\s(I)'
_cod_data_source_file d2cc05890a2.cif
_cod_data_source_block 6e
_cod_depositor_comments 'Adding full bibliography for 7131104--7131106.cif.'
_cod_original_formula_sum 'C12.50 H16.50 B5 N0.50'
_cod_database_code 7131105
_shelx_shelxl_version_number 2016/6
_shelx_space_group_comment
;
The symmetry employed for this shelxl refinement is uniquely defined
by the following loop, which should always be used as a source of
symmetry information in preference to the above space-group names.
They are only intended as comments.
;
_shelx_estimated_absorpt_t_max 0.967
_shelx_estimated_absorpt_t_min 0.954
_olex2_refinement_description
;
1. Fixed Uiso
 At 1.2 times of:
  All B(H) groups, All C(H) groups, All C(H,H) groups
 At 1.5 times of:
  All C(H,H,H) groups
2.a Ternary CH refined with riding coordinates:
 C3(H3)
2.b Secondary CH2 refined with riding coordinates:
 C6(H6A,H6B)
2.c Aromatic/amide H refined with riding coordinates:
 C8(H8), C9(H9), C10(H10), C11(H11), C12(H12), C15(H15), C16(H16), C17(H17),
 C18(H18), C19(H19), C21(H21), C22(H22), C23(H23), C24(H24), C25(H25)
2.d Idealised Me refined as rotating group:
 C4(H4A,H4B,H4C), C5(H5A,H5B,H5C)
2.e Boron cage BH refined with riding coordinates:
 B3(H3A), B5(H5), B6(H6), B7(H7), B8(H8A), B9(H9A), B10(H10A), B11(H11A),
 B12(H12A)
;
_olex2_submission_special_instructions 'No special instructions were received'

loop_
_space_group_symop_operation_xyz
'x, y, z'
'-x, y+1/2, -z+1/2'
'-x, -y, -z'
'x, -y-1/2, z-1/2'

loop_
_atom_site_label
_atom_site_type_symbol
_atom_site_fract_x
_atom_site_fract_y
_atom_site_fract_z
_atom_site_U_iso_or_equiv
_atom_site_adp_type
_atom_site_occupancy
_atom_site_site_symmetry_order
_atom_site_calc_flag
_atom_site_refinement_flags_posn
_atom_site_refinement_flags_adp
_atom_site_refinement_flags_occupancy
_atom_site_disorder_assembly
_atom_site_disorder_group
N1 N 0.36899(13) 0.61393(8) 0.49398(11) 0.0365(3) Uani 1 1 d . . . . .
C1 C 0.59301(13) 0.74203(8) 0.53876(11) 0.0246(3) Uani 1 1 d . . . . .
C2 C 0.48511(14) 0.81018(8) 0.55208(11) 0.0265(3) Uani 1 1 d . . . . .
C3 C 0.35580(14) 0.78790(9) 0.58803(12) 0.0309(4) Uani 1 1 d . . . . .
H3 H 0.338469 0.736324 0.564251 0.037 Uiso 1 1 calc R . . . .
C4 C 0.34821(18) 0.78653(14) 0.69762(14) 0.0533(5) Uani 1 1 d . . . . .
H4A H 0.407319 0.749837 0.724914 0.080 Uiso 1 1 calc GR . . . .
H4B H 0.263301 0.773148 0.714935 0.080 Uiso 1 1 calc GR . . . .
H4C H 0.369116 0.835717 0.723969 0.080 Uiso 1 1 calc GR . . . .
C5 C 0.25257(17) 0.83757(13) 0.54458(18) 0.0595(6) Uani 1 1 d . . . . .
H5A H 0.269080 0.889235 0.563303 0.089 Uiso 1 1 calc GR . . . .
H5B H 0.171982 0.822041 0.569000 0.089 Uiso 1 1 calc GR . . . .
H5C H 0.250383 0.833326 0.473535 0.089 Uiso 1 1 calc GR . . . .
C6 C 0.56123(15) 0.66189(8) 0.56702(11) 0.0285(3) Uani 1 1 d . . . . .
H6A H 0.639974 0.636162 0.586346 0.034 Uiso 1 1 calc R . . . .
H6B H 0.509306 0.663541 0.624890 0.034 Uiso 1 1 calc R . . . .
C7 C 0.49357(14) 0.61591(8) 0.48985(12) 0.0281(3) Uani 1 1 d . . . . .
C8 C 0.55727(16) 0.57676(9) 0.42046(12) 0.0338(4) Uani 1 1 d . . . . .
H8 H 0.645807 0.578617 0.419692 0.041 Uiso 1 1 calc R . . . .
C9 C 0.4896(2) 0.53497(10) 0.35244(14) 0.0438(5) Uani 1 1 d . . . . .
H9 H 0.530969 0.507661 0.304209 0.053 Uiso 1 1 calc R . . . .
C10 C 0.3611(2) 0.53360(10) 0.35575(15) 0.0479(5) Uani 1 1 d . . . . .
H10 H 0.312273 0.505717 0.309667 0.057 Uiso 1 1 calc R . . . .
C11 C 0.30564(18) 0.57350(10) 0.42726(15) 0.0450(5) Uani 1 1 d . . . . .
H11 H 0.217179 0.572284 0.429407 0.054 Uiso 1 1 calc R . . . .
C12 C 0.83824(14) 0.72473(9) 0.62544(12) 0.0279(3) Uani 1 1 d . . . . .
H12 H 0.832504 0.728989 0.693929 0.033 Uiso 1 1 calc R . . . .
C13 C 0.92594(14) 0.67704(8) 0.59710(11) 0.0263(3) Uani 1 1 d . . . . .
C14 C 1.00693(14) 0.63673(8) 0.66999(12) 0.0283(3) Uani 1 1 d . . . . .
C15 C 0.96123(17) 0.60885(10) 0.75588(12) 0.0358(4) Uani 1 1 d . . . . .
H15 H 0.874830 0.613451 0.767652 0.043 Uiso 1 1 calc R . . . .
C16 C 1.03973(19) 0.57448(10) 0.82458(13) 0.0437(5) Uani 1 1 d . . . . .
H16 H 1.006810 0.555335 0.882561 0.052 Uiso 1 1 calc R . . . .
C17 C 1.16614(18) 0.56800(10) 0.80879(14) 0.0439(5) Uani 1 1 d . . . . .
H17 H 1.220344 0.545035 0.856092 0.053 Uiso 1 1 calc R . . . .
C18 C 1.21231(17) 0.59503(10) 0.72427(16) 0.0452(5) Uani 1 1 d . . . . .
H18 H 1.299020 0.590963 0.713419 0.054 Uiso 1 1 calc R . . . .
C19 C 1.13428(15) 0.62809(10) 0.65478(14) 0.0368(4) Uani 1 1 d . . . . .
H19 H 1.167550 0.645184 0.595858 0.044 Uiso 1 1 calc R . . . .
C20 C 0.95217(13) 0.66154(9) 0.49332(11) 0.0263(3) Uani 1 1 d . . . . .
C21 C 1.00144(15) 0.71534(9) 0.43349(13) 0.0344(4) Uani 1 1 d . . . . .
H21 H 1.018234 0.763628 0.458470 0.041 Uiso 1 1 calc R . . . .
C22 C 1.02640(16) 0.69915(11) 0.33737(13) 0.0408(4) Uani 1 1 d . . . . .
H22 H 1.060477 0.736248 0.297152 0.049 Uiso 1 1 calc R . . . .
C23 C 1.00175(17) 0.62938(12) 0.30044(13) 0.0435(5) Uani 1 1 d . . . . .
H23 H 1.017606 0.618566 0.234505 0.052 Uiso 1 1 calc R . . . .
C24 C 0.95407(17) 0.57530(11) 0.35925(13) 0.0417(4) Uani 1 1 d . . . . .
H24 H 0.937228 0.527153 0.333797 0.050 Uiso 1 1 calc R . . . .
C25 C 0.93066(15) 0.59090(9) 0.45521(12) 0.0320(4) Uani 1 1 d . . . . .
H25 H 0.899531 0.552960 0.495614 0.038 Uiso 1 1 calc R . . . .
B3 B 0.61304(16) 0.80448(10) 0.63231(13) 0.0270(4) Uani 1 1 d . . . . .
H3A H 0.605756 0.789223 0.710774 0.032 Uiso 1 1 calc R . . . .
B4 B 0.74347(16) 0.77471(10) 0.56496(13) 0.0268(4) Uani 1 1 d . . . . .
B5 B 0.68399(16) 0.75981(10) 0.44335(13) 0.0277(4) Uani 1 1 d . . . . .
H5 H 0.724516 0.715681 0.396731 0.033 Uiso 1 1 calc R . . . .
B6 B 0.52139(17) 0.78081(10) 0.43709(13) 0.0283(4) Uani 1 1 d . . . . .
H6 H 0.453867 0.750387 0.387279 0.034 Uiso 1 1 calc R . . . .
B7 B 0.50341(18) 0.87644(10) 0.46371(14) 0.0305(4) Uani 1 1 d . . . . .
H7 H 0.424868 0.909978 0.430291 0.037 Uiso 1 1 calc R . . . .
B8 B 0.55823(17) 0.89093(10) 0.58525(14) 0.0302(4) Uani 1 1 d . . . . .
H8A H 0.515440 0.933801 0.632568 0.036 Uiso 1 1 calc R . . . .
B9 B 0.72048(17) 0.87058(10) 0.59241(14) 0.0304(4) Uani 1 1 d . . . . .
H9A H 0.785522 0.900603 0.644589 0.037 Uiso 1 1 calc R . . . .
B10 B 0.76529(18) 0.84321(10) 0.47443(14) 0.0319(4) Uani 1 1 d . . . . .
H10A H 0.860508 0.855273 0.447651 0.038 Uiso 1 1 calc R . . . .
B11 B 0.62973(18) 0.84607(11) 0.39468(14) 0.0323(4) Uani 1 1 d . . . . .
H11A H 0.635253 0.859383 0.315471 0.039 Uiso 1 1 calc R . . . .
B12 B 0.65341(18) 0.91480(10) 0.48738(15) 0.0333(4) Uani 1 1 d . . . . .
H12A H 0.675118 0.973953 0.469579 0.040 Uiso 1 1 calc R . . . .

loop_
_atom_site_aniso_label
_atom_site_aniso_U_11
_atom_site_aniso_U_22
_atom_site_aniso_U_33
_atom_site_aniso_U_23
_atom_site_aniso_U_13
_atom_site_aniso_U_12
N1 0.0297(7) 0.0313(8) 0.0482(9) 0.0034(6) -0.0021(6) -0.0018(6)
C1 0.0244(7) 0.0244(8) 0.0249(8) -0.0004(6) -0.0009(6) 0.0019(6)
C2 0.0269(8) 0.0250(8) 0.0274(8) 0.0008(6) -0.0016(6) 0.0039(6)
C3 0.0269(8) 0.0321(8) 0.0338(9) -0.0004(7) 0.0013(7) 0.0010(7)
C4 0.0380(10) 0.0817(16) 0.0409(11) -0.0086(11) 0.0117(8) -0.0053(10)
C5 0.0283(10) 0.0671(14) 0.0829(16) 0.0249(12) 0.0001(10) 0.0044(9)
C6 0.0317(8) 0.0250(8) 0.0286(8) 0.0033(6) -0.0011(6) 0.0011(6)
C7 0.0292(8) 0.0225(8) 0.0323(9) 0.0049(6) -0.0020(6) -0.0007(6)
C8 0.0371(9) 0.0272(8) 0.0372(9) 0.0011(7) 0.0017(7) 0.0027(7)
C9 0.0658(13) 0.0283(9) 0.0367(10) -0.0015(7) -0.0036(9) 0.0046(8)
C10 0.0605(13) 0.0317(10) 0.0493(12) 0.0018(8) -0.0240(10) -0.0069(9)
C11 0.0372(10) 0.0345(9) 0.0619(13) 0.0035(9) -0.0142(9) -0.0067(8)
C12 0.0264(8) 0.0288(8) 0.0283(8) -0.0018(6) -0.0009(6) 0.0007(6)
C13 0.0233(7) 0.0244(7) 0.0310(8) -0.0004(6) -0.0004(6) -0.0029(6)
C14 0.0277(8) 0.0247(8) 0.0323(9) -0.0070(6) -0.0027(6) 0.0027(6)
C15 0.0380(9) 0.0382(9) 0.0312(9) -0.0025(7) 0.0021(7) 0.0122(7)
C16 0.0598(12) 0.0408(10) 0.0302(9) -0.0042(8) -0.0025(8) 0.0169(9)
C17 0.0494(11) 0.0321(9) 0.0483(11) -0.0103(8) -0.0234(9) 0.0126(8)
C18 0.0299(9) 0.0385(10) 0.0661(14) -0.0042(9) -0.0120(9) 0.0035(8)
C19 0.0275(8) 0.0324(9) 0.0503(11) -0.0004(8) -0.0009(7) 0.0007(7)
C20 0.0205(7) 0.0279(8) 0.0305(8) -0.0004(6) -0.0006(6) 0.0028(6)
C21 0.0320(9) 0.0279(8) 0.0437(10) 0.0024(7) 0.0088(7) 0.0019(7)
C22 0.0352(9) 0.0478(11) 0.0402(10) 0.0124(8) 0.0111(8) 0.0104(8)
C23 0.0398(10) 0.0622(12) 0.0286(9) -0.0032(9) 0.0004(7) 0.0124(9)
C24 0.0412(10) 0.0442(10) 0.0392(10) -0.0138(8) -0.0038(8) 0.0015(8)
C25 0.0299(8) 0.0292(8) 0.0365(9) -0.0010(7) -0.0016(7) -0.0016(7)
B3 0.0282(9) 0.0259(9) 0.0265(9) -0.0022(7) -0.0023(7) 0.0033(7)
B4 0.0249(8) 0.0257(9) 0.0297(9) -0.0019(7) 0.0003(7) -0.0010(7)
B5 0.0295(9) 0.0288(9) 0.0250(9) 0.0006(7) 0.0028(7) 0.0015(7)
B6 0.0326(9) 0.0284(9) 0.0237(9) 0.0017(7) -0.0034(7) 0.0009(7)
B7 0.0343(10) 0.0253(9) 0.0315(10) 0.0041(7) -0.0026(8) 0.0034(7)
B8 0.0326(9) 0.0242(9) 0.0333(10) -0.0028(7) -0.0033(8) 0.0037(7)
B9 0.0302(9) 0.0261(9) 0.0346(10) -0.0028(8) -0.0026(7) -0.0011(7)
B10 0.0312(9) 0.0293(9) 0.0355(10) 0.0037(8) 0.0042(8) -0.0019(7)
B11 0.0368(10) 0.0314(10) 0.0289(10) 0.0059(8) 0.0018(8) 0.0007(8)
B12 0.0364(10) 0.0250(9) 0.0383(11) 0.0029(8) -0.0007(8) -0.0013(8)

loop_
_atom_type_symbol
_atom_type_description
_atom_type_scat_dispersion_real
_atom_type_scat_dispersion_imag
_atom_type_scat_source
C C 0.0148 0.0070 'International Tables Vol C Tables 4.2.6.8 and 6.1.1.4'
H H 0.0000 0.0000 'International Tables Vol C Tables 4.2.6.8 and 6.1.1.4'
B B 0.0073 0.0030 'International Tables Vol C Tables 4.2.6.8 and 6.1.1.4'
N N 0.0253 0.0136 'International Tables Vol C Tables 4.2.6.8 and 6.1.1.4'

loop_
_geom_angle_atom_site_label_1
_geom_angle_atom_site_label_2
_geom_angle_atom_site_label_3
_geom_angle
_geom_angle_site_symmetry_1
_geom_angle_site_symmetry_3
_geom_angle_publ_flag
C11 N1 C7 117.76(16) . . ?
C2 C1 B3 60.77(9) . . ?
C2 C1 B4 111.20(11) . . ?
C2 C1 B6 60.70(9) . . ?
C6 C1 C2 119.48(12) . . ?
C6 C1 B3 116.64(12) . . ?
C6 C1 B4 118.56(12) . . ?
C6 C1 B5 120.87(12) . . ?
C6 C1 B6 119.46(12) . . ?
B3 C1 B4 62.34(10) . . ?
B3 C1 B6 112.51(12) . . ?
B5 C1 C2 111.17(11) . . ?
B5 C1 B3 113.45(12) . . ?
B5 C1 B4 62.64(10) . . ?
B5 C1 B6 62.92(10) . . ?
B6 C1 B4 114.30(12) . . ?
C1 C2 B3 60.05(9) . . ?
C1 C2 B6 60.11(9) . . ?
C1 C2 B7 109.11(11) . . ?
C1 C2 B8 109.71(12) . . ?
C3 C2 C1 118.02(12) . . ?
C3 C2 B3 118.66(13) . . ?
C3 C2 B6 116.85(13) . . ?
C3 C2 B7 122.41(13) . . ?
C3 C2 B8 123.02(13) . . ?
B6 C2 B3 111.42(12) . . ?
B7 C2 B3 112.50(12) . . ?
B7 C2 B6 61.90(10) . . ?
B8 C2 B3 62.33(10) . . ?
B8 C2 B6 112.87(12) . . ?
B8 C2 B7 62.19(10) . . ?
C2 C3 H3 107.1 . . ?
C4 C3 C2 114.08(14) . . ?
C4 C3 H3 107.1 . . ?
C4 C3 C5 109.46(16) . . ?
C5 C3 C2 111.61(14) . . ?
C5 C3 H3 107.1 . . ?
C3 C4 H4A 109.5 . . ?
C3 C4 H4B 109.5 . . ?
C3 C4 H4C 109.5 . . ?
H4A C4 H4B 109.5 . . ?
H4A C4 H4C 109.5 . . ?
H4B C4 H4C 109.5 . . ?
C3 C5 H5A 109.5 . . ?
C3 C5 H5B 109.5 . . ?
C3 C5 H5C 109.5 . . ?
H5A C5 H5B 109.5 . . ?
H5A C5 H5C 109.5 . . ?
H5B C5 H5C 109.5 . . ?
C1 C6 H6A 108.2 . . ?
C1 C6 H6B 108.2 . . ?
H6A C6 H6B 107.4 . . ?
C7 C6 C1 116.27(13) . . ?
C7 C6 H6A 108.2 . . ?
C7 C6 H6B 108.2 . . ?
N1 C7 C6 115.90(14) . . ?
N1 C7 C8 122.27(15) . . ?
C8 C7 C6 121.81(15) . . ?
C7 C8 H8 120.6 . . ?
C9 C8 C7 118.87(17) . . ?
C9 C8 H8 120.6 . . ?
C8 C9 H9 120.5 . . ?
C10 C9 C8 118.97(18) . . ?
C10 C9 H9 120.5 . . ?
C9 C10 H10 120.8 . . ?
C11 C10 C9 118.40(17) . . ?
C11 C10 H10 120.8 . . ?
N1 C11 C10 123.71(18) . . ?
N1 C11 H11 118.1 . . ?
C10 C11 H11 118.1 . . ?
C13 C12 H12 114.4 . . ?
C13 C12 B4 131.16(15) . . ?
B4 C12 H12 114.4 . . ?
C12 C13 C14 120.83(14) . . ?
C12 C13 C20 123.94(14) . . ?
C14 C13 C20 115.22(13) . . ?
C15 C14 C13 122.19(14) . . ?
C15 C14 C19 117.77(15) . . ?
C19 C14 C13 120.00(15) . . ?
C14 C15 H15 119.5 . . ?
C16 C15 C14 121.06(17) . . ?
C16 C15 H15 119.5 . . ?
C15 C16 H16 120.0 . . ?
C17 C16 C15 120.09(18) . . ?
C17 C16 H16 120.0 . . ?
C16 C17 H17 120.3 . . ?
C18 C17 C16 119.42(17) . . ?
C18 C17 H17 120.3 . . ?
C17 C18 H18 119.6 . . ?
C17 C18 C19 120.78(18) . . ?
C19 C18 H18 119.6 . . ?
C14 C19 H19 119.6 . . ?
C18 C19 C14 120.85(18) . . ?
C18 C19 H19 119.6 . . ?
C21 C20 C13 121.79(14) . . ?
C21 C20 C25 118.39(15) . . ?
C25 C20 C13 119.79(14) . . ?
C20 C21 H21 119.7 . . ?
C20 C21 C22 120.62(16) . . ?
C22 C21 H21 119.7 . . ?
C21 C22 H22 120.0 . . ?
C23 C22 C21 120.06(17) . . ?
C23 C22 H22 120.0 . . ?
C22 C23 H23 120.0 . . ?
C22 C23 C24 119.92(17) . . ?
C24 C23 H23 120.0 . . ?
C23 C24 H24 119.9 . . ?
C23 C24 C25 120.18(17) . . ?
C25 C24 H24 119.9 . . ?
C20 C25 H25 119.6 . . ?
C24 C25 C20 120.80(16) . . ?
C24 C25 H25 119.6 . . ?
C1 B3 C2 59.18(9) . . ?
C1 B3 H3A 123.4 . . ?
C1 B3 B4 59.49(9) . . ?
C1 B3 B8 105.75(12) . . ?
C1 B3 B9 105.87(12) . . ?
C2 B3 H3A 123.1 . . ?
C2 B3 B4 107.64(12) . . ?
C2 B3 B8 58.21(9) . . ?
C2 B3 B9 105.83(12) . . ?
B4 B3 H3A 120.8 . . ?
B8 B3 H3A 122.1 . . ?
B8 B3 B4 109.12(13) . . ?
B9 B3 H3A 122.6 . . ?
B9 B3 B4 60.46(10) . . ?
B9 B3 B8 60.28(10) . . ?
C1 B4 B3 58.16(9) . . ?
C1 B4 B5 57.47(9) . . ?
C1 B4 B9 103.66(12) . . ?
C1 B4 B10 103.68(12) . . ?
C12 B4 C1 119.34(13) . . ?
C12 B4 B3 113.53(13) . . ?
C12 B4 B5 127.52(14) . . ?
C12 B4 B9 122.25(14) . . ?
C12 B4 B10 132.04(14) . . ?
B5 B4 B3 105.84(12) . . ?
B9 B4 B3 58.93(10) . . ?
B9 B4 B5 107.22(13) . . ?
B10 B4 B3 106.40(12) . . ?
B10 B4 B5 59.96(10) . . ?
B10 B4 B9 59.98(10) . . ?
C1 B5 B4 59.89(9) . . ?
C1 B5 H5 123.9 . . ?
C1 B5 B6 59.11(9) . . ?
C1 B5 B10 105.32(12) . . ?
C1 B5 B11 105.47(12) . . ?
B4 B5 H5 120.7 . . ?
B6 B5 B4 108.98(12) . . ?
B6 B5 H5 121.6 . . ?
B10 B5 B4 59.70(10) . . ?
B10 B5 H5 122.6 . . ?
B10 B5 B6 107.51(13) . . ?
B10 B5 B11 60.21(11) . . ?
B11 B5 B4 108.67(13) . . ?
B11 B5 H5 122.2 . . ?
B11 B5 B6 59.50(10) . . ?
C1 B6 C2 59.19(9) . . ?
C1 B6 B5 57.97(9) . . ?
C1 B6 H6 123.8 . . ?
C1 B6 B7 106.00(12) . . ?
C1 B6 B11 105.14(13) . . ?
C2 B6 B5 106.02(12) . . ?
C2 B6 H6 123.2 . . ?
C2 B6 B7 58.87(10) . . ?
C2 B6 B11 105.86(13) . . ?
B5 B6 H6 122.2 . . ?
B7 B6 B5 108.08(13) . . ?
B7 B6 H6 121.9 . . ?
B11 B6 B5 60.21(10) . . ?
B11 B6 H6 122.7 . . ?
B11 B6 B7 60.02(11) . . ?
C2 B7 B6 59.23(9) . . ?
C2 B7 H7 124.0 . . ?
C2 B7 B8 58.49(10) . . ?
C2 B7 B11 106.00(12) . . ?
C2 B7 B12 105.62(12) . . ?
B6 B7 H7 121.7 . . ?
B8 B7 B6 107.69(13) . . ?
B8 B7 H7 121.6 . . ?
B8 B7 B11 108.68(13) . . ?
B11 B7 B6 59.83(10) . . ?
B11 B7 H7 121.6 . . ?
B12 B7 B6 108.19(13) . . ?
B12 B7 H7 121.9 . . ?
B12 B7 B8 60.20(11) . . ?
B12 B7 B11 60.70(11) . . ?
C2 B8 B3 59.47(10) . . ?
C2 B8 B7 59.31(10) . . ?
C2 B8 H8A 123.3 . . ?
C2 B8 B9 106.09(12) . . ?
C2 B8 B12 105.98(13) . . ?
B3 B8 H8A 122.0 . . ?
B7 B8 B3 107.91(13) . . ?
B7 B8 H8A 121.5 . . ?
B7 B8 B9 108.03(13) . . ?
B7 B8 B12 59.85(11) . . ?
B9 B8 B3 59.35(10) . . ?
B9 B8 H8A 122.2 . . ?
B12 B8 B3 107.28(13) . . ?
B12 B8 H8A 122.4 . . ?
B12 B8 B9 60.06(11) . . ?
B3 B9 B4 60.61(10) . . ?
B3 B9 B8 60.37(10) . . ?
B3 B9 H9A 121.7 . . ?
B3 B9 B10 107.50(13) . . ?
B3 B9 B12 107.97(13) . . ?
B4 B9 H9A 121.0 . . ?
B8 B9 B4 109.31(13) . . ?
B8 B9 H9A 121.3 . . ?
B8 B9 B10 107.79(13) . . ?
B8 B9 B12 59.92(11) . . ?
B10 B9 B4 59.69(10) . . ?
B10 B9 H9A 122.3 . . ?
B12 B9 B4 108.42(13) . . ?
B12 B9 H9A 121.8 . . ?
B12 B9 B10 59.84(11) . . ?
B4 B10 B5 60.34(10) . . ?
B4 B10 B9 60.33(10) . . ?
B4 B10 H10A 120.9 . . ?
B4 B10 B11 108.93(13) . . ?
B5 B10 B9 107.78(13) . . ?
B5 B10 H10A 121.9 . . ?
B5 B10 B11 59.90(10) . . ?
B9 B10 H10A 121.9 . . ?
B9 B10 B11 108.05(13) . . ?
B11 B10 H10A 121.5 . . ?
B12 B10 B4 109.04(13) . . ?
B12 B10 B5 108.13(13) . . ?
B12 B10 B9 59.97(11) . . ?
B12 B10 H10A 121.3 . . ?
B12 B10 B11 60.29(11) . . ?
B5 B11 B10 59.89(10) . . ?
B5 B11 H11A 121.6 . . ?
B5 B11 B12 107.51(13) . . ?
B6 B11 B5 60.29(10) . . ?
B6 B11 B7 60.15(10) . . ?
B6 B11 B10 107.88(13) . . ?
B6 B11 H11A 121.6 . . ?
B6 B11 B12 107.54(13) . . ?
B7 B11 B5 108.24(13) . . ?
B7 B11 B10 107.45(13) . . ?
B7 B11 H11A 121.8 . . ?
B7 B11 B12 59.57(11) . . ?
B10 B11 H11A 122.1 . . ?
B10 B11 B12 59.53(11) . . ?
B12 B11 H11A 122.3 . . ?
B7 B12 B8 59.95(10) . . ?
B7 B12 B9 108.07(13) . . ?
B7 B12 B10 108.09(13) . . ?
B7 B12 B11 59.73(11) . . ?
B7 B12 H12A 121.8 . . ?
B8 B12 B9 60.01(11) . . ?
B8 B12 B10 108.14(13) . . ?
B8 B12 B11 107.70(13) . . ?
B8 B12 H12A 121.8 . . ?
B9 B12 B11 108.13(13) . . ?
B9 B12 H12A 121.6 . . ?
B10 B12 B9 60.19(11) . . ?
B10 B12 B11 60.18(11) . . ?
B10 B12 H12A 121.5 . . ?
B11 B12 H12A 121.8 . . ?

loop_
_geom_bond_atom_site_label_1
_geom_bond_atom_site_label_2
_geom_bond_distance
_geom_bond_site_symmetry_2
_geom_bond_publ_flag
N1 C7 1.339(2) . ?
N1 C11 1.336(2) . ?
C1 C2 1.701(2) . ?
C1 C6 1.537(2) . ?
C1 B3 1.717(2) . ?
C1 B4 1.741(2) . ?
C1 B5 1.697(2) . ?
C1 B6 1.718(2) . ?
C2 C3 1.543(2) . ?
C2 B3 1.729(2) . ?
C2 B6 1.728(2) . ?
C2 B7 1.721(2) . ?
C2 B8 1.706(2) . ?
C3 H3 1.0000 . ?
C3 C4 1.514(2) . ?
C3 C5 1.526(2) . ?
C4 H4A 0.9800 . ?
C4 H4B 0.9800 . ?
C4 H4C 0.9800 . ?
C5 H5A 0.9800 . ?
C5 H5B 0.9800 . ?
C5 H5C 0.9800 . ?
C6 H6A 0.9900 . ?
C6 H6B 0.9900 . ?
C6 C7 1.509(2) . ?
C7 C8 1.388(2) . ?
C8 H8 0.9500 . ?
C8 C9 1.384(3) . ?
C9 H9 0.9500 . ?
C9 C10 1.380(3) . ?
C10 H10 0.9500 . ?
C10 C11 1.373(3) . ?
C11 H11 0.9500 . ?
C12 H12 0.9500 . ?
C12 C13 1.343(2) . ?
C12 B4 1.571(2) . ?
C13 C14 1.489(2) . ?
C13 C20 1.493(2) . ?
C14 C15 1.391(2) . ?
C14 C19 1.398(2) . ?
C15 H15 0.9500 . ?
C15 C16 1.386(2) . ?
C16 H16 0.9500 . ?
C16 C17 1.386(3) . ?
C17 H17 0.9500 . ?
C17 C18 1.371(3) . ?
C18 H18 0.9500 . ?
C18 C19 1.380(3) . ?
C19 H19 0.9500 . ?
C20 C21 1.389(2) . ?
C20 C25 1.392(2) . ?
C21 H21 0.9500 . ?
C21 C22 1.391(2) . ?
C22 H22 0.9500 . ?
C22 C23 1.377(3) . ?
C23 H23 0.9500 . ?
C23 C24 1.378(3) . ?
C24 H24 0.9500 . ?
C24 C25 1.383(2) . ?
C25 H25 0.9500 . ?
B3 H3A 1.1200 . ?
B3 B4 1.790(2) . ?
B3 B8 1.778(2) . ?
B3 B9 1.759(3) . ?
B4 B5 1.787(3) . ?
B4 B9 1.787(3) . ?
B4 B10 1.776(3) . ?
B5 H5 1.1200 . ?
B5 B6 1.782(3) . ?
B5 B10 1.781(3) . ?
B5 B11 1.781(3) . ?
B6 H6 1.1200 . ?
B6 B7 1.773(3) . ?
B6 B11 1.768(3) . ?
B7 H7 1.1200 . ?
B7 B8 1.770(3) . ?
B7 B11 1.771(3) . ?
B7 B12 1.768(3) . ?
B8 H8A 1.1200 . ?
B8 B9 1.776(3) . ?
B8 B12 1.775(3) . ?
B9 H9A 1.1200 . ?
B9 B10 1.781(3) . ?
B9 B12 1.777(3) . ?
B10 H10A 1.1200 . ?
B10 B11 1.786(3) . ?
B10 B12 1.775(3) . ?
B11 H11A 1.1200 . ?
B11 B12 1.789(3) . ?
B12 H12A 1.1200 . ?
